data_7705501
loop_
_publ_author_name
'Velho, Mariana F. G.'
'Silva, Rafaela A. L.'
'Brotas, Gra\,ca'
'Lopes, Elsa B.'
'Santos, Isabel C.'
'Charas, Ana'
'Belo, Dulce'
'Almeida, Manuel'

_publ_section_title
;
 Conducting neutral gold bisdithiolene complex
 [Au(dspdt)<sub>2</sub>]&#x02D9;.
;
_journal_issue 39
_journal_name_full 'Dalton transactions (Cambridge, England : 2003)'
_journal_page_first 13737
_journal_page_last 13743
_journal_paper_doi 10.1039/d0dt02931a
_journal_volume 49
_journal_year 2020
_chemical_formula_moiety 'C8 H8 Au S4 Se2, C16 H36 N'
_chemical_formula_sum 'C24 H44 Au N S4 Se2'
_chemical_formula_weight 829.73
_space_group_crystal_system monoclinic
_space_group_IT_number 14
_space_group_name_Hall '-P 2ybc'
_space_group_name_H-M_alt 'P 1 21/c 1'
_atom_sites_solution_hydrogens geom
_audit_creation_method SHELXL-2014/7
_audit_update_record
;
2020-07-13 deposited with the CCDC.	2020-09-22 downloaded from the CCDC.
;
_cell_angle_alpha 90
_cell_angle_beta 98.102(2)
_cell_angle_gamma 90
_cell_formula_units_Z 4
_cell_length_a 9.4015(3)
_cell_length_b 17.8349(5)
_cell_length_c 17.9831(5)
_cell_measurement_reflns_used 7595
_cell_measurement_temperature 150(2)
_cell_measurement_theta_max 26.66
_cell_measurement_theta_min 2.47
_cell_volume 2985.22(15)
_computing_cell_refinement 'Bruker SAINT'
_computing_data_collection 'Bruker APEX2'
_computing_data_reduction 'Bruker SAINT'
_computing_structure_refinement 'SHELXL-2014/7 (Sheldrick, 2014)'
_computing_structure_solution 'SHELXS-97 (Sheldrick 2008)'
_diffrn_ambient_temperature 150(2)
_diffrn_measured_fraction_theta_full 0.994
_diffrn_measured_fraction_theta_max 0.993
_diffrn_measurement_device_type 'Bruker APEX-II CCD'
_diffrn_measurement_method '\f and \w scans'
_diffrn_radiation_type MoK\a
_diffrn_radiation_wavelength 0.71073
_diffrn_reflns_av_R_equivalents 0.0654
_diffrn_reflns_av_unetI/netI 0.0574
_diffrn_reflns_Laue_measured_fraction_full 0.994
_diffrn_reflns_Laue_measured_fraction_max 0.993
_diffrn_reflns_limit_h_max 11
_diffrn_reflns_limit_h_min -9
_diffrn_reflns_limit_k_max 21
_diffrn_reflns_limit_k_min -21
_diffrn_reflns_limit_l_max 21
_diffrn_reflns_limit_l_min -21
_diffrn_reflns_number 29859
_diffrn_reflns_point_group_measured_fraction_full 0.994
_diffrn_reflns_point_group_measured_fraction_max 0.993
_diffrn_reflns_theta_full 25.242
_diffrn_reflns_theta_max 25.680
_diffrn_reflns_theta_min 2.935
_diffrn_source 'fine-focus sealed tube'
_exptl_absorpt_coefficient_mu 7.661
_exptl_absorpt_correction_T_max 0.862
_exptl_absorpt_correction_T_min 0.310
_exptl_absorpt_correction_type multi-scan
_exptl_absorpt_process_details SADABS
_exptl_crystal_colour yellow
_exptl_crystal_density_diffrn 1.846
_exptl_crystal_description needle
_exptl_crystal_F_000 1624
_exptl_crystal_size_max 0.200
_exptl_crystal_size_mid 0.020
_exptl_crystal_size_min 0.020
_refine_diff_density_max 1.425
_refine_diff_density_min -1.471
_refine_diff_density_rms 0.131
_refine_ls_extinction_method none
_refine_ls_goodness_of_fit_ref 1.037
_refine_ls_hydrogen_treatment constr
_refine_ls_matrix_type full
_refine_ls_number_parameters 313
_refine_ls_number_reflns 5637
_refine_ls_number_restraints 22
_refine_ls_restrained_S_all 1.068
_refine_ls_R_factor_all 0.0585
_refine_ls_R_factor_gt 0.0343
_refine_ls_shift/su_max 0.017
_refine_ls_shift/su_mean 0.001
_refine_ls_structure_factor_coef Fsqd
_refine_ls_weighting_details 'w=1/[\s^2^(Fo^2^)+(0.0259P)^2^] where P=(Fo^2^+2Fc^2^)/3'
_refine_ls_weighting_scheme calc
_refine_ls_wR_factor_gt 0.0586
_refine_ls_wR_factor_ref 0.0621
_reflns_Friedel_coverage 0.000
_reflns_number_gt 4254
_reflns_number_total 5637
_reflns_threshold_expression 'I > 2\s(I)'
_cod_data_source_file d0dt02931a2.cif
_cod_data_source_block NA-TBA[Au(SeS2C4H4)2]
_cod_depositor_comments 'Adding full bibliography for 7705500--7705502.cif.'
_cod_original_sg_symbol_H-M 'P 21/c'
_cod_database_code 7705501
_shelx_shelxl_version_number 2014/7
_shelx_space_group_comment
;
The symmetry employed for this shelxl refinement is uniquely defined
by the following loop, which should always be used as a source of
symmetry information in preference to the above space-group names.
They are only intended as comments.
;
_shelx_estimated_absorpt_t_min 0.310
_shelx_estimated_absorpt_t_max 0.862

loop_
_space_group_symop_operation_xyz
'x, y, z'
'-x, y+1/2, -z+1/2'
'-x, -y, -z'
'x, -y-1/2, z-1/2'

loop_
_atom_site_label
_atom_site_type_symbol
_atom_site_fract_x
_atom_site_fract_y
_atom_site_fract_z
_atom_site_U_iso_or_equiv
_atom_site_adp_type
_atom_site_occupancy
_atom_site_site_symmetry_order
_atom_site_calc_flag
_atom_site_refinement_flags_posn
_atom_site_refinement_flags_adp
_atom_site_refinement_flags_occupancy
_atom_site_disorder_assembly
_atom_site_disorder_group
Au1 Au 0.19927(2) 0.38519(2) 0.68096(2) 0.02041(7) Uani 1 1 d . . . . .
Se1 Se 0.45574(8) 0.23579(4) 0.50512(4) 0.0264(2) Uani 0.818(2) 1 d . . P A 1
C3 C 0.242(2) 0.1547(10) 0.5648(11) 0.062(8) Uani 0.818(2) 1 d . . P A 1
H3A H 0.2925 0.1238 0.6060 0.074 Uiso 0.818(2) 1 calc R U P A 1
H3B H 0.1442 0.1341 0.5503 0.074 Uiso 0.818(2) 1 calc R U P A 1
Se1A Se 0.2249(10) 0.1407(5) 0.5639(4) 0.0424(18) Uani 0.182(2) 1 d . . P A 2
C3A C 0.398(5) 0.2316(17) 0.512(3) 0.062(8) Uani 0.182(2) 1 d D U P A 2
H3A1 H 0.4994 0.2235 0.5333 0.074 Uiso 0.182(2) 1 calc R U P A 2
H3A2 H 0.3970 0.2575 0.4630 0.074 Uiso 0.182(2) 1 calc R U P A 2
Se2 Se 0.08878(15) 0.50306(5) 0.91821(6) 0.0428(3) Uani 0.767(2) 1 d . . P B 1
C7 C 0.234(3) 0.5979(11) 0.8356(12) 0.062(9) Uani 0.767(2) 1 d . U P B 1
H7A H 0.3386 0.6036 0.8504 0.074 Uiso 0.767(2) 1 calc R U P B 1
H7B H 0.1984 0.6415 0.8043 0.074 Uiso 0.767(2) 1 calc R U P B 1
Se2A Se 0.2398(7) 0.6087(4) 0.8445(4) 0.0445(16) Uani 0.233(2) 1 d D . P B 2
C7A C 0.108(6) 0.5067(14) 0.9006(17) 0.062(9) Uani 0.233(2) 1 d D . P B 2
H7A1 H 0.1627 0.4783 0.9423 0.074 Uiso 0.233(2) 1 calc R U P B 2
H7A2 H 0.0045 0.5042 0.9062 0.074 Uiso 0.233(2) 1 calc R U P B 2
S1 S 0.34488(14) 0.37951(7) 0.58668(7) 0.0238(3) Uani 1 1 d . . . . .
S2 S 0.11297(15) 0.26535(7) 0.65101(7) 0.0257(3) Uani 1 1 d . . . . .
S3 S 0.25896(15) 0.51062(7) 0.70157(7) 0.0253(3) Uani 1 1 d . . . . .
S4 S 0.08675(15) 0.38277(7) 0.78775(7) 0.0288(3) Uani 1 1 d . . . . .
C1 C 0.3264(6) 0.2838(3) 0.5655(3) 0.0231(12) Uani 1 1 d . . . . .
C2 C 0.2338(6) 0.2373(3) 0.5902(3) 0.0268(13) Uani 1 1 d . . . . .
C4 C 0.3252(9) 0.1548(4) 0.4972(4) 0.0744(16) Uani 1 1 d D . . . .
H4A H 0.2571 0.1594 0.4501 0.089 Uiso 1 1 calc R U . A 1
H4B H 0.3781 0.1070 0.4956 0.089 Uiso 1 1 calc R U . A 1
C5 C 0.1323(6) 0.4719(3) 0.8233(3) 0.0284(13) Uani 1 1 d D . . . .
C6 C 0.2016(6) 0.5237(3) 0.7895(3) 0.0273(13) Uani 1 1 d . . . . .
C8 C 0.1618(9) 0.5951(4) 0.9028(4) 0.0744(16) Uani 1 1 d D U . . .
H8A H 0.0830 0.6324 0.8977 0.089 Uiso 1 1 calc R U . B 1
H8B H 0.2314 0.6091 0.9472 0.089 Uiso 1 1 calc R U . B 1
N1 N 0.7481(4) 0.5747(2) 0.6746(2) 0.0188(9) Uani 1 1 d . . . . .
C9 C 0.7341(5) 0.5227(2) 0.6079(3) 0.0200(11) Uani 1 1 d . . . . .
H9A H 0.7171 0.5533 0.5616 0.024 Uiso 1 1 calc R U . . .
H9B H 0.6481 0.4909 0.6092 0.024 Uiso 1 1 calc R U . . .
C10 C 0.8624(6) 0.4718(3) 0.6031(3) 0.0281(13) Uani 1 1 d . . . . .
H10A H 0.8697 0.4343 0.6441 0.034 Uiso 1 1 calc R U . . .
H10B H 0.9516 0.5020 0.6097 0.034 Uiso 1 1 calc R U . . .
C11 C 0.8467(6) 0.4315(3) 0.5271(3) 0.0354(14) Uani 1 1 d . . . . .
H11A H 0.8405 0.4695 0.4866 0.043 Uiso 1 1 calc R U . . .
H11B H 0.9338 0.4010 0.5244 0.043 Uiso 1 1 calc R U . . .
C12 C 0.7178(7) 0.3819(4) 0.5136(4) 0.072(2) Uani 1 1 d . . . . .
H12A H 0.7184 0.3471 0.5558 0.108 Uiso 1 1 calc R U . . .
H12B H 0.7198 0.3534 0.4671 0.108 Uiso 1 1 calc R U . . .
H12C H 0.6305 0.4126 0.5089 0.108 Uiso 1 1 calc R U . . .
C13 C 0.8797(5) 0.6248(2) 0.6788(3) 0.0210(11) Uani 1 1 d . . . . .
H13A H 0.9658 0.5924 0.6877 0.025 Uiso 1 1 calc R U . . .
H13B H 0.8813 0.6575 0.7234 0.025 Uiso 1 1 calc R U . . .
C14 C 0.8944(5) 0.6746(3) 0.6118(3) 0.0253(12) Uani 1 1 d . . . . .
H14A H 0.8201 0.7143 0.6071 0.030 Uiso 1 1 calc R U . . .
H14B H 0.8819 0.6446 0.5650 0.030 Uiso 1 1 calc R U . . .
C15 C 1.0445(6) 0.7098(3) 0.6244(3) 0.0276(13) Uani 1 1 d . . . . .
H15A H 1.0584 0.7354 0.6737 0.033 Uiso 1 1 calc R U . . .
H15B H 1.1171 0.6694 0.6261 0.033 Uiso 1 1 calc R U . . .
C16 C 1.0704(6) 0.7658(3) 0.5642(3) 0.0355(14) Uani 1 1 d . . . . .
H16A H 1.0514 0.7418 0.5148 0.053 Uiso 1 1 calc R U . . .
H16B H 1.1704 0.7829 0.5732 0.053 Uiso 1 1 calc R U . . .
H16C H 1.0060 0.8088 0.5658 0.053 Uiso 1 1 calc R U . . .
C17 C 0.7676(5) 0.5322(3) 0.7480(3) 0.0227(12) Uani 1 1 d . . . . .
H17A H 0.7959 0.5685 0.7890 0.027 Uiso 1 1 calc R U . . .
H17B H 0.8487 0.4969 0.7474 0.027 Uiso 1 1 calc R U . . .
C18 C 0.6399(6) 0.4883(3) 0.7668(3) 0.0324(13) Uani 1 1 d . . . . .
H18A H 0.6089 0.4516 0.7265 0.039 Uiso 1 1 calc R U . . .
H18B H 0.5588 0.5228 0.7708 0.039 Uiso 1 1 calc R U . . .
C19 C 0.6818(7) 0.4474(3) 0.8414(3) 0.0400(15) Uani 1 1 d . . . . .
H19A H 0.7426 0.4037 0.8331 0.048 Uiso 1 1 calc R U . . .
H19B H 0.7395 0.4815 0.8772 0.048 Uiso 1 1 calc R U . . .
C20 C 0.5538(7) 0.4207(3) 0.8756(4) 0.0538(18) Uani 1 1 d . . . . .
H20A H 0.5030 0.4640 0.8928 0.081 Uiso 1 1 calc R U . . .
H20B H 0.5861 0.3880 0.9185 0.081 Uiso 1 1 calc R U . . .
H20C H 0.4890 0.3928 0.8380 0.081 Uiso 1 1 calc R U . . .
C21 C 0.6105(5) 0.6207(3) 0.6632(3) 0.0203(11) Uani 1 1 d . . . . .
H21A H 0.6053 0.6469 0.6144 0.024 Uiso 1 1 calc R U . . .
H21B H 0.5284 0.5854 0.6593 0.024 Uiso 1 1 calc R U . . .
C22 C 0.5902(6) 0.6787(3) 0.7229(3) 0.0290(13) Uani 1 1 d . . . . .
H22A H 0.6649 0.7179 0.7241 0.035 Uiso 1 1 calc R U . . .
H22B H 0.6005 0.6544 0.7729 0.035 Uiso 1 1 calc R U . . .
C23 C 0.4414(6) 0.7142(3) 0.7056(3) 0.0276(13) Uani 1 1 d . . . . .
H23A H 0.4344 0.7414 0.6572 0.033 Uiso 1 1 calc R U . . .
H23B H 0.3678 0.6742 0.7002 0.033 Uiso 1 1 calc R U . . .
C24 C 0.4109(6) 0.7679(3) 0.7662(3) 0.0366(14) Uani 1 1 d . . . . .
H24A H 0.4130 0.7408 0.8137 0.055 Uiso 1 1 calc R U . . .
H24B H 0.3158 0.7904 0.7521 0.055 Uiso 1 1 calc R U . . .
H24C H 0.4839 0.8075 0.7721 0.055 Uiso 1 1 calc R U . . .

loop_
_atom_site_aniso_label
_atom_site_aniso_U_11
_atom_site_aniso_U_22
_atom_site_aniso_U_33
_atom_site_aniso_U_23
_atom_site_aniso_U_13
_atom_site_aniso_U_12
Au1 0.01895(12) 0.02349(10) 0.01864(11) 0.00330(9) 0.00214(8) 0.00212(9)
Se1 0.0288(5) 0.0268(4) 0.0248(4) -0.0015(3) 0.0076(3) -0.0001(3)
C3 0.062(8) 0.062(8) 0.062(8) 0.0002(10) 0.0085(15) -0.0001(10)
Se1A 0.073(4) 0.031(2) 0.022(2) -0.0031(18) 0.0055(18) 0.011(3)
C3A 0.062(8) 0.062(8) 0.062(8) 0.0002(10) 0.0085(15) -0.0001(10)
Se2 0.0602(8) 0.0442(5) 0.0279(5) 0.0060(4) 0.0193(5) 0.0165(4)
C7 0.062(9) 0.061(9) 0.062(9) 0.0007(10) 0.0088(16) -0.0003(10)
Se2A 0.056(3) 0.0271(18) 0.049(2) -0.0068(19) 0.0034(17) -0.0004(16)
C7A 0.062(9) 0.061(9) 0.062(9) 0.0007(10) 0.0088(16) -0.0003(10)
S1 0.0290(8) 0.0212(6) 0.0225(7) 0.0014(6) 0.0078(6) -0.0008(6)
S2 0.0263(8) 0.0261(7) 0.0250(7) 0.0030(6) 0.0048(6) -0.0033(6)
S3 0.0213(8) 0.0262(7) 0.0294(8) -0.0014(6) 0.0077(6) -0.0012(6)
S4 0.0324(8) 0.0301(7) 0.0255(7) 0.0053(6) 0.0100(6) 0.0014(6)
C1 0.026(3) 0.025(3) 0.018(3) 0.002(2) 0.001(2) 0.006(2)
C2 0.034(4) 0.027(3) 0.019(3) 0.001(2) 0.000(3) -0.002(2)
C4 0.0747(18) 0.0742(18) 0.0745(18) -0.0034(10) 0.0115(10) -0.0005(10)
C5 0.024(3) 0.037(3) 0.024(3) -0.001(2) 0.003(2) 0.017(2)
C6 0.023(3) 0.035(3) 0.024(3) -0.001(2) 0.003(2) 0.008(2)
C8 0.0747(18) 0.0742(18) 0.0745(18) -0.0034(10) 0.0115(10) -0.0005(10)
N1 0.015(2) 0.023(2) 0.018(2) 0.0014(17) 0.0016(18) 0.0017(18)
C9 0.017(3) 0.027(3) 0.015(3) 0.001(2) -0.001(2) -0.001(2)
C10 0.022(3) 0.030(3) 0.031(3) -0.009(2) -0.002(3) -0.001(2)
C11 0.027(4) 0.045(3) 0.035(3) -0.009(3) 0.009(3) 0.004(3)
C12 0.041(5) 0.087(5) 0.094(6) -0.055(5) 0.031(4) -0.019(4)
C13 0.012(3) 0.027(3) 0.023(3) -0.005(2) -0.001(2) -0.001(2)
C14 0.018(3) 0.028(3) 0.029(3) -0.003(2) 0.002(2) -0.002(2)
C15 0.020(3) 0.027(3) 0.035(3) -0.003(2) 0.000(3) -0.003(2)
C16 0.034(4) 0.039(3) 0.034(3) -0.001(3) 0.007(3) -0.005(3)
C17 0.017(3) 0.032(3) 0.018(3) 0.000(2) -0.002(2) 0.006(2)
C18 0.025(3) 0.038(3) 0.035(3) 0.014(3) 0.008(3) 0.004(3)
C19 0.037(4) 0.042(3) 0.043(4) 0.015(3) 0.013(3) 0.008(3)
C20 0.054(5) 0.062(4) 0.049(4) 0.023(3) 0.019(4) 0.005(3)
C21 0.011(3) 0.025(3) 0.024(3) 0.005(2) -0.002(2) 0.006(2)
C22 0.025(3) 0.030(3) 0.027(3) -0.004(2) -0.009(3) -0.001(2)
C23 0.022(3) 0.024(3) 0.036(3) -0.003(2) -0.001(3) 0.000(2)
C24 0.038(4) 0.030(3) 0.042(4) -0.007(3) 0.005(3) 0.000(3)

loop_
_atom_type_symbol
_atom_type_description
_atom_type_scat_dispersion_real
_atom_type_scat_dispersion_imag
_atom_type_scat_source
C C 0.0033 0.0016 'International Tables Vol C Tables 4.2.6.8 and 6.1.1.4'
S S 0.1246 0.1234 'International Tables Vol C Tables 4.2.6.8 and 6.1.1.4'
Se Se -0.0929 2.2259 'International Tables Vol C Tables 4.2.6.8 and 6.1.1.4'
Au Au -2.0133 8.8022 'International Tables Vol C Tables 4.2.6.8 and 6.1.1.4'
N N 0.0061 0.0033 'International Tables Vol C Tables 4.2.6.8 and 6.1.1.4'
H H 0.0000 0.0000 'International Tables Vol C Tables 4.2.6.8 and 6.1.1.4'

loop_
_geom_angle_atom_site_label_1
_geom_angle_atom_site_label_2
_geom_angle_atom_site_label_3
_geom_angle
_geom_angle_site_symmetry_1
_geom_angle_site_symmetry_3
_geom_angle_publ_flag
S4 Au1 S2 89.41(5) . . ?
S4 Au1 S3 90.80(5) . . ?
S2 Au1 S3 172.64(5) . . ?
S4 Au1 S1 170.49(5) . . ?
S2 Au1 S1 90.75(4) . . ?
S3 Au1 S1 90.25(4) . . ?
C4 Se1 C1 85.8(3) . . ?
C4 C3 C2 106.5(12) . . ?
C4 C3 H3A 110.4 . . ?
C2 C3 H3A 110.4 . . ?
C4 C3 H3B 110.4 . . ?
C2 C3 H3B 110.4 . . ?
H3A C3 H3B 108.6 . . ?
C4 Se1A C2 92.0(6) . . ?
C1 C3A C4 115(3) . . ?
C1 C3A H3A1 108.6 . . ?
C4 C3A H3A1 108.6 . . ?
C1 C3A H3A2 108.6 . . ?
C4 C3A H3A2 108.6 . . ?
H3A1 C3A H3A2 107.6 . . ?
C8 Se2 C5 89.6(3) . . ?
C8 C7 C6 109.3(13) . . ?
C8 C7 H7A 109.8 . . ?
C6 C7 H7A 109.8 . . ?
C8 C7 H7B 109.8 . . ?
C6 C7 H7B 109.8 . . ?
H7A C7 H7B 108.3 . . ?
C8 Se2A C6 100.4(5) . . ?
C5 C7A C8 108.3(14) . . ?
C5 C7A H7A1 110.0 . . ?
C8 C7A H7A1 110.0 . . ?
C5 C7A H7A2 110.0 . . ?
C8 C7A H7A2 110.0 . . ?
H7A1 C7A H7A2 108.4 . . ?
C1 S1 Au1 98.62(17) . . ?
C2 S2 Au1 99.86(17) . . ?
C6 S3 Au1 99.97(18) . . ?
C5 S4 Au1 99.74(18) . . ?
C2 C1 C3A 101.2(12) . . ?
C2 C1 S1 126.0(4) . . ?
C3A C1 S1 132.6(12) . . ?
C2 C1 Se1 113.8(4) . . ?
S1 C1 Se1 120.0(3) . . ?
C1 C2 C3 115.9(9) . . ?
C1 C2 S2 122.9(4) . . ?
C3 C2 S2 121.2(8) . . ?
C1 C2 Se1A 121.7(5) . . ?
S2 C2 Se1A 115.4(4) . . ?
C3A C4 Se1A 107(2) . . ?
C3 C4 Se1 109.9(8) . . ?
C3 C4 H4A 109.7 . . ?
Se1 C4 H4A 109.7 . . ?
C3 C4 H4B 109.7 . . ?
Se1 C4 H4B 109.7 . . ?
H4A C4 H4B 108.2 . . ?
C6 C5 C7A 105.9(9) . . ?
C6 C5 S4 125.3(4) . . ?
C7A C5 S4 128.7(9) . . ?
C6 C5 Se2 113.0(4) . . ?
S4 C5 Se2 121.6(3) . . ?
C5 C6 C7 114.6(9) . . ?
C5 C6 S3 123.6(4) . . ?
C7 C6 S3 121.8(9) . . ?
C5 C6 Se2A 113.8(4) . . ?
S3 C6 Se2A 122.5(4) . . ?
Se2A C8 C7A 110.0(10) . . ?
C7 C8 Se2 112.6(9) . . ?
C7 C8 H8A 109.1 . . ?
Se2 C8 H8A 109.1 . . ?
C7 C8 H8B 109.1 . . ?
Se2 C8 H8B 109.1 . . ?
H8A C8 H8B 107.8 . . ?
C9 N1 C17 111.8(3) . . ?
C9 N1 C13 112.4(4) . . ?
C17 N1 C13 104.7(3) . . ?
C9 N1 C21 104.3(3) . . ?
C17 N1 C21 112.6(4) . . ?
C13 N1 C21 111.2(3) . . ?
N1 C9 C10 115.5(4) . . ?
N1 C9 H9A 108.4 . . ?
C10 C9 H9A 108.4 . . ?
N1 C9 H9B 108.4 . . ?
C10 C9 H9B 108.4 . . ?
H9A C9 H9B 107.5 . . ?
C9 C10 C11 110.6(4) . . ?
C9 C10 H10A 109.5 . . ?
C11 C10 H10A 109.5 . . ?
C9 C10 H10B 109.5 . . ?
C11 C10 H10B 109.5 . . ?
H10A C10 H10B 108.1 . . ?
C12 C11 C10 113.3(5) . . ?
C12 C11 H11A 108.9 . . ?
C10 C11 H11A 108.9 . . ?
C12 C11 H11B 108.9 . . ?
C10 C11 H11B 108.9 . . ?
H11A C11 H11B 107.7 . . ?
C11 C12 H12A 109.5 . . ?
C11 C12 H12B 109.5 . . ?
H12A C12 H12B 109.5 . . ?
C11 C12 H12C 109.5 . . ?
H12A C12 H12C 109.5 . . ?
H12B C12 H12C 109.5 . . ?
N1 C13 C14 118.0(4) . . ?
N1 C13 H13A 107.8 . . ?
C14 C13 H13A 107.8 . . ?
N1 C13 H13B 107.8 . . ?
C14 C13 H13B 107.8 . . ?
H13A C13 H13B 107.1 . . ?
C13 C14 C15 107.9(4) . . ?
C13 C14 H14A 110.1 . . ?
C15 C14 H14A 110.1 . . ?
C13 C14 H14B 110.1 . . ?
C15 C14 H14B 110.1 . . ?
H14A C14 H14B 108.4 . . ?
C16 C15 C14 113.7(4) . . ?
C16 C15 H15A 108.8 . . ?
C14 C15 H15A 108.8 . . ?
C16 C15 H15B 108.8 . . ?
C14 C15 H15B 108.8 . . ?
H15A C15 H15B 107.7 . . ?
C15 C16 H16A 109.5 . . ?
C15 C16 H16B 109.5 . . ?
H16A C16 H16B 109.5 . . ?
C15 C16 H16C 109.5 . . ?
H16A C16 H16C 109.5 . . ?
H16B C16 H16C 109.5 . . ?
N1 C17 C18 117.0(4) . . ?
N1 C17 H17A 108.1 . . ?
C18 C17 H17A 108.1 . . ?
N1 C17 H17B 108.1 . . ?
C18 C17 H17B 108.1 . . ?
H17A C17 H17B 107.3 . . ?
C17 C18 C19 109.2(4) . . ?
C17 C18 H18A 109.8 . . ?
C19 C18 H18A 109.8 . . ?
C17 C18 H18B 109.8 . . ?
C19 C18 H18B 109.8 . . ?
H18A C18 H18B 108.3 . . ?
C20 C19 C18 112.8(5) . . ?
C20 C19 H19A 109.0 . . ?
C18 C19 H19A 109.0 . . ?
C20 C19 H19B 109.0 . . ?
C18 C19 H19B 109.0 . . ?
H19A C19 H19B 107.8 . . ?
C19 C20 H20A 109.5 . . ?
C19 C20 H20B 109.5 . . ?
H20A C20 H20B 109.5 . . ?
C19 C20 H20C 109.5 . . ?
H20A C20 H20C 109.5 . . ?
H20B C20 H20C 109.5 . . ?
C22 C21 N1 117.4(4) . . ?
C22 C21 H21A 107.9 . . ?
N1 C21 H21A 107.9 . . ?
C22 C21 H21B 107.9 . . ?
N1 C21 H21B 107.9 . . ?
H21A C21 H21B 107.2 . . ?
C21 C22 C23 109.9(4) . . ?
C21 C22 H22A 109.7 . . ?
C23 C22 H22A 109.7 . . ?
C21 C22 H22B 109.7 . . ?
C23 C22 H22B 109.7 . . ?
H22A C22 H22B 108.2 . . ?
C24 C23 C22 112.2(4) . . ?
C24 C23 H23A 109.2 . . ?
C22 C23 H23A 109.2 . . ?
C24 C23 H23B 109.2 . . ?
C22 C23 H23B 109.2 . . ?
H23A C23 H23B 107.9 . . ?
C23 C24 H24A 109.5 . . ?
C23 C24 H24B 109.5 . . ?
H24A C24 H24B 109.5 . . ?
C23 C24 H24C 109.5 . . ?
H24A C24 H24C 109.5 . . ?
H24B C24 H24C 109.5 . . ?

loop_
_geom_bond_atom_site_label_1
_geom_bond_atom_site_label_2
_geom_bond_distance
_geom_bond_site_symmetry_2
_geom_bond_publ_flag
Au1 S4 2.3199(13) . ?
Au1 S2 2.3224(12) . ?
Au1 S3 2.3233(12) . ?
Au1 S1 2.3266(13) . ?
Se1 C4 1.888(7) . ?
Se1 C1 1.941(5) . ?
C3 C4 1.535(19) . ?
C3 C2 1.546(17) . ?
C3 H3A 0.9900 . ?
C3 H3B 0.9900 . ?
Se1A C4 1.646(12) . ?
Se1A C2 1.785(10) . ?
C3A C1 1.56(5) . ?
C3A C4 1.535(19) . ?
C3A H3A1 0.9900 . ?
C3A H3A2 0.9900 . ?
Se2 C8 1.816(7) . ?
Se2 C5 1.894(5) . ?
C7 C8 1.47(2) . ?
C7 C6 1.568(19) . ?
C7 H7A 0.9900 . ?
C7 H7B 0.9900 . ?
Se2A C8 1.383(10) . ?
Se2A C6 1.819(9) . ?
C7A C5 1.568(19) . ?
C7A C8 1.656(19) . ?
C7A H7A1 0.9900 . ?
C7A H7A2 0.9900 . ?
S1 C1 1.752(5) . ?
S2 C2 1.757(5) . ?
S3 C6 1.758(5) . ?
S4 C5 1.745(5) . ?
C1 C2 1.323(7) . ?
C4 H4A 0.9900 . ?
C4 H4B 0.9900 . ?
C5 C6 1.325(7) . ?
C8 H8A 0.9900 . ?
C8 H8B 0.9900 . ?
N1 C9 1.507(6) . ?
N1 C17 1.511(6) . ?
N1 C13 1.519(6) . ?
N1 C21 1.521(6) . ?
C9 C10 1.521(7) . ?
C9 H9A 0.9900 . ?
C9 H9B 0.9900 . ?
C10 C11 1.534(7) . ?
C10 H10A 0.9900 . ?
C10 H10B 0.9900 . ?
C11 C12 1.493(8) . ?
C11 H11A 0.9900 . ?
C11 H11B 0.9900 . ?
C12 H12A 0.9800 . ?
C12 H12B 0.9800 . ?
C12 H12C 0.9800 . ?
C13 C14 1.519(6) . ?
C13 H13A 0.9900 . ?
C13 H13B 0.9900 . ?
C14 C15 1.532(7) . ?
C14 H14A 0.9900 . ?
C14 H14B 0.9900 . ?
C15 C16 1.516(7) . ?
C15 H15A 0.9900 . ?
C15 H15B 0.9900 . ?
C16 H16A 0.9800 . ?
C16 H16B 0.9800 . ?
C16 H16C 0.9800 . ?
C17 C18 1.512(7) . ?
C17 H17A 0.9900 . ?
C17 H17B 0.9900 . ?
C18 C19 1.530(7) . ?
C18 H18A 0.9900 . ?
C18 H18B 0.9900 . ?
C19 C20 1.503(8) . ?
C19 H19A 0.9900 . ?
C19 H19B 0.9900 . ?
C20 H20A 0.9800 . ?
C20 H20B 0.9800 . ?
C20 H20C 0.9800 . ?
C21 C22 1.522(6) . ?
C21 H21A 0.9900 . ?
C21 H21B 0.9900 . ?
C22 C23 1.527(7) . ?
C22 H22A 0.9900 . ?
C22 H22B 0.9900 . ?
C23 C24 1.508(7) . ?
C23 H23A 0.9900 . ?
C23 H23B 0.9900 . ?
C24 H24A 0.9800 . ?
C24 H24B 0.9800 . ?
C24 H24C 0.9800 . ?
